data_9001104
loop_
_publ_author_name
'Downs, J. W.'
'Ross, F. K.'

_publ_section_title
;
 Neutron-diffraction study of bertrandite
 Note: O2y has been corrected
;
_journal_name_full 'American Mineralogist'
_journal_page_first 979
_journal_page_last 983
_journal_volume 72
_journal_year 1987
_chemical_formula_sum 'Be4 H2 O9 Si2'
_chemical_name_mineral Bertrandite
_space_group_IT_number 36
_symmetry_space_group_name_Hall 'C 2c -2'
_symmetry_space_group_name_H-M 'C m c 21'
_cell_angle_alpha 90
_cell_angle_beta 90
_cell_angle_gamma 90
_cell_length_a 8.7135
_cell_length_b 15.268
_cell_length_c 4.5683
_cell_formula_units_Z 4
_cell_volume 607.756
_database_code_amcsd 0001126
_exptl_crystal_density_diffrn 2.604
_cod_original_formula_sum 'Si2 Be4 H2 O9'
_cod_database_code 9001104

loop_
_space_group_symop_operation_xyz
x,y,z
1/2+x,1/2+y,z
x,-y,1/2+z
1/2+x,1/2-y,1/2+z
-x,y,z
1/2-x,1/2+y,z
-x,-y,1/2+z
1/2-x,1/2-y,1/2+z

loop_
_atom_site_aniso_label
_atom_site_aniso_U_11
_atom_site_aniso_U_22
_atom_site_aniso_U_33
_atom_site_aniso_U_12
_atom_site_aniso_U_13
_atom_site_aniso_U_23
Si 0.01030 0.00300 0.00900 -0.00080 -0.00040 0.00000
Be1 0.01040 0.00540 0.01070 0.00080 -0.00070 -0.00060
Be2 0.01260 0.00590 0.01110 0.00030 -0.00050 0.00130
H1 0.02100 0.02890 0.03510 0.00000 0.00000 -0.01760
H2 0.02950 0.02500 0.04070 0.00000 0.00000 -0.01530
O1 0.01360 0.00420 0.00960 -0.00150 0.00180 -0.00050
O2 0.01260 0.00530 0.01010 -0.00200 -0.00120 0.00030
O3 0.01530 0.00470 0.00990 0.00150 -0.00600 0.00050
O4 0.00770 0.00920 0.01720 0.00000 0.00000 -0.00270
O5 0.01050 0.01010 0.01580 0.00000 0.00000 0.00280
O6 0.01220 0.01040 0.01370 0.00000 0.00000 0.00110

loop_
_atom_site_label
_atom_site_fract_x
_atom_site_fract_y
_atom_site_fract_z
Si 0.32510 0.11410 0.65400
Be1 0.17260 0.05249 0.15620
Be2 0.32640 0.22023 0.15090
H1 0.00000 0.20060 0.42030
H2 0.50000 0.36750 0.45300
O1 0.28990 0.12430 0.00000
O2 0.20950 0.04300 0.50650
O3 0.29380 0.20910 0.50120
O4 0.50000 0.08470 0.59160
O5 0.50000 0.25530 0.08770
O6 0.00000 0.08760 0.09780

loop_
_cod_related_entry_id
_cod_related_entry_database
_cod_related_entry_code
1 AMCSD 0001126
